data_7107586
loop_
_publ_author_name
'Rakesh K. Mishra'
'Kaushal Kumar Upadhyay'
'Sachin Shukla'
'R. Mishra'

_publ_section_title
;
 A zinc(II) directed triple-stranded helicate incorporating a nine
 membered metallamacrocycle: supramolecular cylinders mimicking P1
 nuclease
;
_journal_name_full Chem.Commun.
_journal_page_first 4238
_journal_paper_doi 10.1039/c2cc00094f
_journal_volume 48
_journal_year 2012
_chemical_formula_moiety 'C66 H84 N12 O6 Zn3, H2 O'
_chemical_formula_sum 'C66 H86 N12 O7 Zn3'
_chemical_formula_weight 1355.58
_space_group_crystal_system monoclinic
_space_group_IT_number 14
_space_group_name_Hall '-P 2ybc'
_space_group_name_H-M_alt 'P 1 21/c 1'
_symmetry_cell_setting monoclinic
_symmetry_space_group_name_Hall '-P 2ybc'
_symmetry_space_group_name_H-M 'P 1 21/c 1'
_atom_sites_solution_hydrogens geom
_atom_sites_solution_primary direct
_atom_sites_solution_secondary difmap
_audit_creation_date
;
'Tue Jan 18 15:56:13 2011'
;
_audit_creation_method
;
CrysAlisPro, Oxford Diffraction Ltd.,
Version 1.171.34.40 (release 27-08-2010 CrysAlis171 .NET)
(compiled Aug 27 2010,11:50:40)
;
_cell_angle_alpha 90.00
_cell_angle_beta 114.391(9)
_cell_angle_gamma 90.00
_cell_formula_units_Z 4
_cell_length_a 18.0652(12)
_cell_length_b 20.5741(9)
_cell_length_c 19.1857(17)
_cell_measurement_reflns_used 8459
_cell_measurement_temperature 202.2
_cell_measurement_theta_max 29.2644
_cell_measurement_theta_min 2.9647
_cell_volume 6494.4(9)
_computing_cell_refinement
;
CrysAlisPro, Oxford Diffraction Ltd.,
Version 1.171.34.40 (release 27-08-2010 CrysAlis171 .NET)
(compiled Aug 27 2010,11:50:40)
;
_computing_data_collection
;
CrysAlisPro, Oxford Diffraction Ltd.,
Version 1.171.34.40 (release 27-08-2010 CrysAlis171 .NET)
(compiled Aug 27 2010,11:50:40)
;
_computing_data_reduction
;
CrysAlisPro, Oxford Diffraction Ltd.,
Version 1.171.34.40 (release 27-08-2010 CrysAlis171 .NET)
(compiled Aug 27 2010,11:50:40)
;
_computing_molecular_graphics
;
O. V. Dolomanov, L. J. Bourhis, R. J. Gildea, J. A. K. Howard and H. Puschmann,
OLEX2: a complete structure solution, refinement and analysis program.
J. Appl. Cryst. (2009). 42, 339-341.
;
_computing_publication_material
;
O. V. Dolomanov, L. J. Bourhis, R. J. Gildea, J. A. K. Howard and H. Puschmann,
OLEX2: a complete structure solution, refinement and analysis program.
J. Appl. Cryst. (2009). 42, 339-341.
;
_computing_structure_refinement 'SHELXL-97 (Sheldrick, 1997)'
_computing_structure_solution 'SHELXS-97 (Sheldrick, 1990)'
_diffrn_ambient_temperature 202.2
_diffrn_detector_area_resol_mean 16.0938
_diffrn_measured_fraction_theta_full 0.998
_diffrn_measured_fraction_theta_max 0.998
_diffrn_measurement_details
;
1 omega 32.00 84.00 1.0000 4.0000
omega____ theta____ kappa____ phi______ frames
- 18.2130 0.0000 -120.0000 52

2 omega -12.00 14.00 1.0000 4.0000
omega____ theta____ kappa____ phi______ frames
- 18.2130 77.0000 90.0000 26

3 omega 50.00 77.00 1.0000 4.0000
omega____ theta____ kappa____ phi______ frames
- 18.2130 77.0000 90.0000 27

4 omega 8.00 79.00 1.0000 4.0000
omega____ theta____ kappa____ phi______ frames
- 18.2130 -140.0000 122.0000 71

5 omega -45.00 52.00 1.0000 4.0000
omega____ theta____ kappa____ phi______ frames
- -18.6036 77.0000 -90.0000 97
;
_diffrn_measurement_device_type 'Xcalibur, Eos'
_diffrn_measurement_method '\w scans'
_diffrn_orient_matrix_UB_11 0.0058310000
_diffrn_orient_matrix_UB_12 0.0305723000
_diffrn_orient_matrix_UB_13 0.0186520000
_diffrn_orient_matrix_UB_21 -0.0145835000
_diffrn_orient_matrix_UB_22 0.0158908000
_diffrn_orient_matrix_UB_23 -0.0359933000
_diffrn_orient_matrix_UB_31 -0.0401265000
_diffrn_orient_matrix_UB_32 -0.0013513000
_diffrn_orient_matrix_UB_33 -0.0022394000
_diffrn_radiation_monochromator graphite
_diffrn_radiation_type 'Mo K\a'
_diffrn_radiation_wavelength 0.7107
_diffrn_reflns_av_R_equivalents 0.0597
_diffrn_reflns_av_unetI/netI 0.1824
_diffrn_reflns_limit_h_max 22
_diffrn_reflns_limit_h_min -22
_diffrn_reflns_limit_k_max 25
_diffrn_reflns_limit_k_min -23
_diffrn_reflns_limit_l_max 23
_diffrn_reflns_limit_l_min -19
_diffrn_reflns_number 36622
_diffrn_reflns_theta_full 26.37
_diffrn_reflns_theta_max 26.37
_diffrn_reflns_theta_min 2.9647
_diffrn_source 'Enhance (Mo) X-ray Source'
_exptl_absorpt_coefficient_mu 1.161
_exptl_absorpt_correction_T_max 1.00000
_exptl_absorpt_correction_T_min 0.91254
_exptl_absorpt_correction_type multi-scan
_exptl_absorpt_process_details
;
CrysAlisPro, Oxford Diffraction Ltd.,
Version 1.171.34.40 (release 27-08-2010 CrysAlis171 .NET)
(compiled Aug 27 2010,11:50:40)
Empirical absorption correction using spherical harmonics,
implemented in SCALE3 ABSPACK scaling algorithm.
;
_exptl_crystal_colour Yellow
_exptl_crystal_density_diffrn 1.386
_exptl_crystal_density_method 'not measured'
_exptl_crystal_description Block
_exptl_crystal_F_000 2848
_exptl_crystal_size_max 0.40
_exptl_crystal_size_mid 0.20
_exptl_crystal_size_min 0.20
_refine_diff_density_max 0.493
_refine_diff_density_min -0.597
_refine_diff_density_rms 0.082
_refine_ls_extinction_method none
_refine_ls_goodness_of_fit_ref 1.020
_refine_ls_hydrogen_treatment mixed
_refine_ls_matrix_type full
_refine_ls_number_parameters 819
_refine_ls_number_reflns 13252
_refine_ls_number_restraints 33
_refine_ls_restrained_S_all 1.029
_refine_ls_R_factor_all 0.0925
_refine_ls_R_factor_gt 0.0510
_refine_ls_shift/su_max 0.001
_refine_ls_shift/su_mean 0.000
_refine_ls_structure_factor_coef Fsqd
_refine_ls_weighting_details 'calc w=1/[\s^2^(Fo^2^)+(0.0344P)^2^+0.0000P] where P=(Fo^2^+2Fc^2^)/3'
_refine_ls_weighting_scheme calc
_refine_ls_wR_factor_gt 0.0936
_refine_ls_wR_factor_ref 0.1133
_reflns_number_gt 8649
_reflns_number_total 13252
_reflns_threshold_expression >2sigma(I)
_cod_data_source_file c2cc00094f.txt
_cod_data_source_block rkm-1
_cod_original_cell_volume 6494.4(8)
_cod_database_code 7107586
_chemical_oxdiff_formula 'C22 H12 O2 N2 Zn1'
_reflns_odcompleteness_completeness 99.79
_reflns_odcompleteness_iscentric 1
_reflns_odcompleteness_theta 26.32

loop_
_space_group_symop_id
_space_group_symop_operation_xyz
1 'x, y, z'
2 '-x, y+1/2, -z+1/2'
3 '-x, -y, -z'
4 'x, -y-1/2, z-1/2'

loop_
_atom_site_label
_atom_site_type_symbol
_atom_site_fract_x
_atom_site_fract_y
_atom_site_fract_z
_atom_site_U_iso_or_equiv
_atom_site_adp_type
_atom_site_occupancy
_atom_site_symmetry_multiplicity
_atom_site_calc_flag
_atom_site_refinement_flags
_atom_site_disorder_assembly
_atom_site_disorder_group
Zn1 Zn 0.14157(2) -0.105819(19) 0.01521(3) 0.02568(12) Uani 1 1 d . . .
Zn2 Zn 0.27879(2) 0.103952(18) 0.07339(2) 0.02510(12) Uani 1 1 d . . .
Zn3 Zn 0.33412(2) -0.046695(19) -0.09383(3) 0.02568(12) Uani 1 1 d . . .
O1A O 0.03064(14) -0.10161(10) -0.05635(14) 0.0286(6) Uani 1 1 d . . .
O1B O 0.28348(14) -0.03319(11) -0.20151(15) 0.0334(6) Uani 1 1 d . . .
O1C O 0.21069(14) 0.17460(11) 0.02121(15) 0.0296(6) Uani 1 1 d . . .
O1W O 0.0915(2) 0.20843(14) 0.0875(2) 0.0646(10) Uani 1 1 d D . .
H1WA H 0.057(2) 0.1766(15) 0.077(3) 0.097 Uiso 1 1 d D . .
H1WB H 0.131(2) 0.197(2) 0.076(3) 0.097 Uiso 1 1 d D . .
O2A O 0.35887(14) 0.11221(10) 0.17513(15) 0.0315(6) Uani 1 1 d . . .
O2B O 0.18232(14) -0.16842(11) 0.09418(15) 0.0340(7) Uani 1 1 d . . .
O2C O 0.43256(13) -0.09411(10) -0.04473(14) 0.0269(6) Uani 1 1 d . . .
N1A N -0.19273(17) -0.00712(14) -0.26349(18) 0.0332(8) Uani 1 1 d . . .
N1B N 0.0759(2) 0.0628(2) -0.4211(2) 0.0616(12) Uani 1 1 d . . .
N1C N 0.01850(19) 0.28445(14) -0.19697(19) 0.0352(8) Uani 1 1 d . . .
N2A N 0.15824(16) -0.00949(13) 0.03771(17) 0.0255(7) Uani 1 1 d . . .
N2B N 0.23154(16) -0.08847(13) -0.09021(17) 0.0237(7) Uani 1 1 d . . .
N2C N 0.30684(16) 0.07362(13) -0.01351(18) 0.0244(7) Uani 1 1 d . . .
N3A N 0.22913(16) 0.02005(13) 0.09107(17) 0.0242(7) Uani 1 1 d . . .
N3B N 0.22822(17) -0.11974(12) -0.02641(17) 0.0241(7) Uani 1 1 d . . .
N3C N 0.35837(16) 0.02084(13) -0.01062(18) 0.0240(7) Uani 1 1 d . . .
N4A N 0.5757(2) 0.02927(17) 0.3958(2) 0.0607(12) Uani 1 1 d . . .
N4B N 0.39193(18) -0.27424(15) 0.3026(2) 0.0363(8) Uani 1 1 d . . .
N4C N 0.65159(18) -0.18806(14) 0.1656(2) 0.0348(8) Uani 1 1 d . . .
C1A C -0.1892(3) -0.1078(2) -0.3339(3) 0.0599(14) Uani 1 1 d . . .
H1AC H -0.2033 -0.0859 -0.3832 0.090 Uiso 1 1 calc R . .
H1AB H -0.2095 -0.1525 -0.3428 0.090 Uiso 1 1 calc R . .
H1AA H -0.1300 -0.1082 -0.3053 0.090 Uiso 1 1 calc R . .
C1B C 0.1608(7) 0.0730(6) -0.4879(7) 0.067(2) Uani 0.473(6) 1 d P A 2
H1BB H 0.1124 0.0646 -0.5350 0.101 Uiso 0.473(6) 1 calc PR A 2
H1BA H 0.1856 0.0316 -0.4646 0.101 Uiso 0.473(6) 1 calc PR A 2
H1BC H 0.1999 0.0985 -0.4998 0.101 Uiso 0.473(6) 1 calc PR A 2
C1BB C 0.1832(6) 0.1244(5) -0.4416(6) 0.067(2) Uani 0.527(6) 1 d P A 1
H1BF H 0.2076 0.1311 -0.4782 0.101 Uiso 0.527(6) 1 calc PR A 1
H1BD H 0.2263 0.1193 -0.3900 0.101 Uiso 0.527(6) 1 calc PR A 1
H1BE H 0.1495 0.1620 -0.4428 0.101 Uiso 0.527(6) 1 calc PR A 1
C1C C -0.0723(3) 0.2841(3) -0.1298(3) 0.090(2) Uani 1 1 d . . .
H1CB H -0.1150 0.2669 -0.1769 0.135 Uiso 1 1 calc R . .
H1CC H -0.0967 0.3131 -0.1045 0.135 Uiso 1 1 calc R . .
H1CA H -0.0449 0.2480 -0.0955 0.135 Uiso 1 1 calc R . .
C2A C -0.2274(2) -0.07171(19) -0.2882(3) 0.0424(11) Uani 1 1 d . . .
H2AB H -0.2864 -0.0673 -0.3199 0.051 Uiso 1 1 calc R . .
H2AA H -0.2203 -0.0978 -0.2426 0.051 Uiso 1 1 calc R . .
C2B C 0.1364(6) 0.1112(5) -0.4313(6) 0.0454(18) Uani 0.473(6) 1 d P A 2
H2BB H 0.1098 0.1530 -0.4534 0.055 Uiso 0.473(6) 1 calc PR A 2
H2BA H 0.1837 0.1195 -0.3823 0.055 Uiso 0.473(6) 1 calc PR A 2
C2BB C 0.1312(6) 0.0640(5) -0.4631(5) 0.0454(18) Uani 0.527(6) 1 d P A 1
H2BC H 0.1663 0.0249 -0.4494 0.055 Uiso 0.527(6) 1 calc PR A 1
H2BD H 0.0979 0.0633 -0.5191 0.055 Uiso 0.527(6) 1 calc PR A 1
C2C C -0.0118(2) 0.32131(18) -0.1491(2) 0.0402(11) Uani 1 1 d . . .
H2CB H -0.0376 0.3618 -0.1761 0.048 Uiso 1 1 calc R . .
H2CA H 0.0346 0.3337 -0.1010 0.048 Uiso 1 1 calc R . .
C3A C -0.2314(2) 0.04749(19) -0.3137(2) 0.0409(11) Uani 1 1 d . . .
H3AA H -0.2304 0.0855 -0.2817 0.049 Uiso 1 1 calc R . .
H3AB H -0.2890 0.0364 -0.3449 0.049 Uiso 1 1 calc R . .
C3B C -0.0082(3) 0.0833(2) -0.4658(3) 0.0525(12) Uani 1 1 d . A .
H3BA H -0.0451 0.0477 -0.4657 0.063 Uiso 1 1 calc R . .
H3BB H -0.0162 0.0905 -0.5195 0.063 Uiso 1 1 calc R . .
C3C C -0.0180(3) 0.2978(2) -0.2787(2) 0.0502(12) Uani 1 1 d . . .
H3CA H 0.0218 0.2869 -0.3002 0.060 Uiso 1 1 calc R . .
H3CB H -0.0295 0.3449 -0.2866 0.060 Uiso 1 1 calc R . .
C4A C -0.1921(3) 0.0666(2) -0.3670(3) 0.0552(13) Uani 1 1 d . . .
H4AB H -0.1957 0.0302 -0.4012 0.083 Uiso 1 1 calc R . .
H4AA H -0.1348 0.0775 -0.3368 0.083 Uiso 1 1 calc R . .
H4AC H -0.2203 0.1044 -0.3975 0.083 Uiso 1 1 calc R . .
C4B C -0.0315(3) 0.1441(2) -0.4366(3) 0.0778(17) Uani 1 1 d . . .
H4BB H -0.0890 0.1537 -0.4674 0.117 Uiso 1 1 calc R A .
H4BC H 0.0019 0.1804 -0.4401 0.117 Uiso 1 1 calc R . .
H4BA H -0.0227 0.1379 -0.3830 0.117 Uiso 1 1 calc R . .
C4C C -0.0957(3) 0.2607(2) -0.3223(3) 0.0750(17) Uani 1 1 d . . .
H4CC H -0.1143 0.2691 -0.3772 0.112 Uiso 1 1 calc R . .
H4CB H -0.1375 0.2748 -0.3054 0.112 Uiso 1 1 calc R . .
H4CA H -0.0857 0.2140 -0.3126 0.112 Uiso 1 1 calc R . .
C5A C -0.1202(2) -0.00003(17) -0.2010(2) 0.0274(9) Uani 1 1 d . . .
C5B C 0.0994(2) 0.03019(18) -0.3532(2) 0.0366(10) Uani 1 1 d . A .
C5C C 0.0758(2) 0.23669(16) -0.1666(2) 0.0298(9) Uani 1 1 d . . .
C6A C -0.07801(19) -0.05312(16) -0.1580(2) 0.0234(8) Uani 1 1 d . . .
H6A H -0.1002 -0.0953 -0.1732 0.028 Uiso 1 1 calc R . .
C6B C 0.1803(2) 0.01140(18) -0.3098(2) 0.0350(10) Uani 1 1 d . . .
H6B H 0.2196 0.0205 -0.3295 0.042 Uiso 1 1 calc R A .
C6C C 0.1163(2) 0.22710(16) -0.0873(2) 0.0290(9) Uani 1 1 d . . .
H6C H 0.1022 0.2539 -0.0543 0.035 Uiso 1 1 calc R . .
C7A C -0.0046(2) -0.04733(16) -0.0937(2) 0.0223(8) Uani 1 1 d . . .
C7B C 0.2058(2) -0.01993(16) -0.2392(2) 0.0263(8) Uani 1 1 d . A .
C7C C 0.1763(2) 0.18003(16) -0.0547(2) 0.0238(8) Uani 1 1 d . . .
C8A C 0.03029(19) 0.01554(16) -0.0713(2) 0.0231(8) Uani 1 1 d . . .
C8B C 0.1465(2) -0.03513(15) -0.2106(2) 0.0241(8) Uani 1 1 d . . .
C8C C 0.1967(2) 0.13948(16) -0.1048(2) 0.0254(8) Uani 1 1 d . . .
C9A C -0.0139(2) 0.06835(17) -0.1150(2) 0.0312(9) Uani 1 1 d . . .
H9A H 0.0077 0.1108 -0.1000 0.037 Uiso 1 1 calc R . .
C9B C 0.0657(2) -0.01621(16) -0.2555(2) 0.0300(9) Uani 1 1 d . A .
H9B H 0.0258 -0.0256 -0.2367 0.036 Uiso 1 1 calc R . .
C9C C 0.1530(2) 0.14880(16) -0.1839(2) 0.0305(9) Uani 1 1 d . . .
H9C H 0.1646 0.1209 -0.2177 0.037 Uiso 1 1 calc R . .
C10A C -0.0860(2) 0.06247(17) -0.1779(2) 0.0307(9) Uani 1 1 d . . .
H10 H -0.1129 0.0999 -0.2058 0.037 Uiso 1 1 calc R . .
C10B C 0.0414(2) 0.01457(17) -0.3238(2) 0.0325(9) Uani 1 1 d . . .
H10A H -0.0141 0.0256 -0.3517 0.039 Uiso 1 1 calc R A .
C10C C 0.0952(2) 0.19527(16) -0.2151(2) 0.0346(10) Uani 1 1 d . . .
H10B H 0.0681 0.1998 -0.2691 0.042 Uiso 1 1 calc R . .
C11A C 0.1049(2) 0.03078(16) -0.0086(2) 0.0255(8) Uani 1 1 d . . .
H11 H 0.1173 0.0757 0.0006 0.031 Uiso 1 1 calc R . .
C11B C 0.1621(2) -0.06868(15) -0.1413(2) 0.0243(8) Uani 1 1 d . A .
H11A H 0.1160 -0.0777 -0.1310 0.029 Uiso 1 1 calc R . .
C11C C 0.2586(2) 0.09054(16) -0.0828(2) 0.0269(9) Uani 1 1 d . . .
H11B H 0.2651 0.0680 -0.1231 0.032 Uiso 1 1 calc R . .
C12A C 0.2760(2) -0.01729(16) 0.1464(2) 0.0252(8) Uani 1 1 d . . .
H12 H 0.2572 -0.0604 0.1467 0.030 Uiso 1 1 calc R . .
C12B C 0.2954(2) -0.14920(16) 0.0183(2) 0.0267(8) Uani 1 1 d . . .
H12A H 0.3381 -0.1487 0.0016 0.032 Uiso 1 1 calc R . .
C12C C 0.4185(2) 0.01203(16) 0.0557(2) 0.0261(8) Uani 1 1 d . . .
H12B H 0.4245 0.0433 0.0941 0.031 Uiso 1 1 calc R . .
C13A C 0.3517(2) -0.00115(16) 0.2062(2) 0.0267(9) Uani 1 1 d . . .
C13B C 0.3126(2) -0.18160(16) 0.0882(2) 0.0263(8) Uani 1 1 d . . .
C13C C 0.4765(2) -0.03959(16) 0.0771(2) 0.0249(8) Uani 1 1 d . . .
C14A C 0.3900(2) 0.06151(16) 0.2201(2) 0.0255(8) Uani 1 1 d . . .
C14B C 0.2582(2) -0.18955(16) 0.1239(2) 0.0262(9) Uani 1 1 d . . .
C14C C 0.4812(2) -0.08983(16) 0.0284(2) 0.0247(8) Uani 1 1 d . . .
C15A C 0.4634(2) 0.06965(17) 0.2839(2) 0.0324(9) Uani 1 1 d . . .
H15 H 0.4876 0.1116 0.2935 0.039 Uiso 1 1 calc R . .
C15B C 0.2866(2) -0.21967(16) 0.1957(2) 0.0289(9) Uani 1 1 d . . .
H15A H 0.2505 -0.2242 0.2200 0.035 Uiso 1 1 calc R . .
C15C C 0.5398(2) -0.13873(16) 0.0597(2) 0.0257(9) Uani 1 1 d . . .
H15B H 0.5424 -0.1727 0.0272 0.031 Uiso 1 1 calc R . .
C16A C 0.5031(2) 0.01967(19) 0.3341(2) 0.0412(11) Uani 1 1 d . . .
C16B C 0.3661(2) -0.24348(16) 0.2333(2) 0.0307(9) Uani 1 1 d . . .
C16C C 0.5947(2) -0.13960(16) 0.1369(2) 0.0273(9) Uani 1 1 d . . .
C17A C 0.4658(2) -0.04282(18) 0.3191(3) 0.0436(11) Uani 1 1 d . . .
H17 H 0.4912 -0.0783 0.3520 0.052 Uiso 1 1 calc R . .
C17B C 0.4200(2) -0.23491(17) 0.1970(2) 0.0332(10) Uani 1 1 d . . .
H17A H 0.4745 -0.2498 0.2211 0.040 Uiso 1 1 calc R . .
C17C C 0.5903(2) -0.08819(17) 0.1843(2) 0.0341(10) Uani 1 1 d . . .
H17B H 0.6269 -0.0868 0.2368 0.041 Uiso 1 1 calc R . .
C18A C 0.3940(2) -0.05151(17) 0.2576(2) 0.0359(10) Uani 1 1 d . . .
H18 H 0.3708 -0.0938 0.2485 0.043 Uiso 1 1 calc R . .
C18B C 0.3927(2) -0.20519(17) 0.1278(2) 0.0325(9) Uani 1 1 d . . .
H18A H 0.4297 -0.1999 0.1046 0.039 Uiso 1 1 calc R . .
C18C C 0.5334(2) -0.04086(17) 0.1542(2) 0.0314(9) Uani 1 1 d . . .
H18B H 0.5318 -0.0068 0.1870 0.038 Uiso 1 1 calc R . .
C19A C 0.6145(3) 0.0930(2) 0.4142(3) 0.0723(17) Uani 1 1 d U . .
H19B H 0.6451 0.0963 0.4704 0.087 Uiso 1 1 calc R . .
H19A H 0.5718 0.1268 0.3981 0.087 Uiso 1 1 calc R . .
C19B C 0.4756(2) -0.2971(2) 0.3436(3) 0.0471(12) Uani 1 1 d . . .
H19C H 0.4950 -0.3147 0.3061 0.057 Uiso 1 1 calc R . .
H19D H 0.4762 -0.3330 0.3782 0.057 Uiso 1 1 calc R . .
C19C C 0.7042(2) -0.1925(2) 0.2470(3) 0.0440(11) Uani 1 1 d . . .
H19E H 0.7254 -0.1486 0.2659 0.053 Uiso 1 1 calc R . .
H19F H 0.7513 -0.2203 0.2535 0.053 Uiso 1 1 calc R . .
C20A C 0.6716(3) 0.1064(2) 0.3771(4) 0.101(2) Uani 1 1 d U . .
H20A H 0.6415 0.1048 0.3213 0.152 Uiso 1 1 calc R . .
H20B H 0.7146 0.0735 0.3933 0.152 Uiso 1 1 calc R . .
H20C H 0.6957 0.1495 0.3923 0.152 Uiso 1 1 calc R . .
C20B C 0.5335(3) -0.2448(2) 0.3901(3) 0.0692(15) Uani 1 1 d . . .
H20D H 0.5324 -0.2085 0.3566 0.104 Uiso 1 1 calc R . .
H20F H 0.5887 -0.2626 0.4141 0.104 Uiso 1 1 calc R . .
H20E H 0.5170 -0.2293 0.4299 0.104 Uiso 1 1 calc R . .
C20C C 0.6646(3) -0.2192(2) 0.2959(3) 0.0646(15) Uani 1 1 d . . .
H20H H 0.6474 -0.2641 0.2807 0.097 Uiso 1 1 calc R . .
H20G H 0.6171 -0.1926 0.2893 0.097 Uiso 1 1 calc R . .
H20I H 0.7034 -0.2182 0.3497 0.097 Uiso 1 1 calc R . .
C21A C 0.6222(3) -0.0244(3) 0.4418(4) 0.121(3) Uani 1 1 d U . .
H21A H 0.6148 -0.0629 0.4087 0.145 Uiso 1 1 calc R . .
H21B H 0.6806 -0.0129 0.4643 0.145 Uiso 1 1 calc R . .
C21B C 0.3384(2) -0.2811(2) 0.3422(3) 0.0496(12) Uani 1 1 d . . .
H21D H 0.3585 -0.3175 0.3791 0.059 Uiso 1 1 calc R . .
H21C H 0.2833 -0.2928 0.3042 0.059 Uiso 1 1 calc R . .
C21C C 0.6558(2) -0.24142(18) 0.1173(3) 0.0447(12) Uani 1 1 d . . .
H21F H 0.7118 -0.2591 0.1389 0.054 Uiso 1 1 calc R . .
H21E H 0.6446 -0.2241 0.0657 0.054 Uiso 1 1 calc R . .
C22A C 0.5980(5) -0.0403(4) 0.5018(5) 0.196(5) Uani 1 1 d U . .
H22A H 0.5411 -0.0543 0.4796 0.294 Uiso 1 1 calc R . .
H22B H 0.6040 -0.0019 0.5340 0.294 Uiso 1 1 calc R . .
H22C H 0.6324 -0.0755 0.5329 0.294 Uiso 1 1 calc R . .
C22B C 0.3324(3) -0.2204(3) 0.3848(3) 0.0774(17) Uani 1 1 d . . .
H22D H 0.3082 -0.1851 0.3481 0.116 Uiso 1 1 calc R . .
H22F H 0.3869 -0.2076 0.4215 0.116 Uiso 1 1 calc R . .
H22E H 0.2983 -0.2295 0.4122 0.116 Uiso 1 1 calc R . .
C22C C 0.5972(3) -0.2961(2) 0.1093(3) 0.0697(16) Uani 1 1 d . . .
H22I H 0.6016 -0.3290 0.0743 0.105 Uiso 1 1 calc R . .
H22G H 0.5416 -0.2790 0.0889 0.105 Uiso 1 1 calc R . .
H22H H 0.6104 -0.3158 0.1596 0.105 Uiso 1 1 calc R . .

loop_
_atom_site_aniso_label
_atom_site_aniso_U_11
_atom_site_aniso_U_22
_atom_site_aniso_U_33
_atom_site_aniso_U_23
_atom_site_aniso_U_13
_atom_site_aniso_U_12
Zn1 0.0210(2) 0.0260(2) 0.0256(3) 0.00526(19) 0.00519(19) -0.00007(18)
Zn2 0.0234(2) 0.0234(2) 0.0232(3) 0.00030(19) 0.00430(19) 0.00230(17)
Zn3 0.0240(2) 0.0248(2) 0.0257(3) 0.00072(19) 0.00782(19) 0.00112(18)
O1A 0.0244(14) 0.0244(13) 0.0275(15) 0.0053(12) 0.0011(11) 0.0000(11)
O1B 0.0290(15) 0.0425(16) 0.0270(16) 0.0065(13) 0.0099(13) 0.0024(12)
O1C 0.0298(15) 0.0280(14) 0.0247(16) 0.0009(12) 0.0052(12) 0.0086(11)
O1W 0.083(3) 0.0445(19) 0.086(3) -0.0069(19) 0.054(3) -0.0059(18)
O2A 0.0295(15) 0.0212(13) 0.0314(16) 0.0023(12) 0.0000(12) 0.0041(11)
O2B 0.0234(14) 0.0368(15) 0.0379(18) 0.0176(13) 0.0088(13) 0.0062(11)
O2C 0.0249(14) 0.0263(13) 0.0242(16) -0.0033(12) 0.0047(12) 0.0030(11)
N1A 0.0238(18) 0.0348(19) 0.029(2) 0.0022(15) -0.0015(15) 0.0017(14)
N1B 0.038(2) 0.094(3) 0.045(3) 0.036(2) 0.010(2) 0.003(2)
N1C 0.040(2) 0.0271(17) 0.031(2) 0.0039(15) 0.0066(16) 0.0075(15)
N2A 0.0181(16) 0.0306(17) 0.0250(18) -0.0050(14) 0.0060(14) -0.0058(13)
N2B 0.0249(17) 0.0261(16) 0.0178(17) 0.0045(13) 0.0064(14) 0.0003(13)
N2C 0.0217(16) 0.0216(15) 0.0286(19) 0.0020(14) 0.0093(15) 0.0026(13)
N3A 0.0164(16) 0.0281(16) 0.0220(18) -0.0005(14) 0.0017(13) -0.0006(13)
N3B 0.0243(17) 0.0220(15) 0.0217(18) 0.0058(13) 0.0053(14) -0.0011(13)
N3C 0.0231(17) 0.0212(15) 0.0285(19) 0.0021(14) 0.0114(14) 0.0032(13)
N4A 0.039(2) 0.044(2) 0.057(3) 0.014(2) -0.0218(19) -0.0028(18)
N4B 0.0316(19) 0.043(2) 0.035(2) 0.0205(17) 0.0143(17) 0.0097(15)
N4C 0.0275(19) 0.0310(18) 0.039(2) 0.0028(16) 0.0073(16) 0.0072(14)
C1A 0.056(3) 0.047(3) 0.063(4) -0.021(3) 0.011(3) -0.010(2)
C1B 0.068(6) 0.071(6) 0.062(6) 0.014(4) 0.027(5) -0.006(5)
C1BB 0.068(6) 0.071(6) 0.062(6) 0.014(4) 0.027(5) -0.006(5)
C1C 0.069(4) 0.133(5) 0.085(5) -0.045(4) 0.051(4) -0.043(4)
C2A 0.022(2) 0.044(2) 0.046(3) -0.003(2) -0.001(2) -0.0039(19)
C2B 0.050(4) 0.047(5) 0.032(5) 0.018(3) 0.010(4) 0.004(4)
C2BB 0.050(4) 0.047(5) 0.032(5) 0.018(3) 0.010(4) 0.004(4)
C2C 0.037(2) 0.033(2) 0.041(3) 0.002(2) 0.006(2) 0.0117(19)
C3A 0.028(2) 0.046(3) 0.033(3) 0.003(2) -0.0038(19) 0.0048(19)
C3B 0.056(3) 0.060(3) 0.031(3) 0.020(2) 0.008(2) 0.005(2)
C3C 0.058(3) 0.042(3) 0.035(3) 0.012(2) 0.004(2) 0.025(2)
C4A 0.061(3) 0.050(3) 0.045(3) 0.014(2) 0.013(3) 0.012(2)
C4B 0.110(5) 0.051(3) 0.062(4) 0.008(3) 0.025(4) -0.004(3)
C4C 0.053(3) 0.098(4) 0.048(4) -0.016(3) -0.006(3) 0.013(3)
C5A 0.023(2) 0.031(2) 0.026(2) 0.0029(17) 0.0082(17) 0.0016(16)
C5B 0.041(3) 0.040(2) 0.026(2) 0.0070(19) 0.011(2) -0.0015(19)
C5C 0.030(2) 0.0195(19) 0.034(3) 0.0036(18) 0.0079(19) 0.0032(16)
C6A 0.0173(18) 0.0199(18) 0.029(2) -0.0039(16) 0.0054(16) -0.0030(15)
C6B 0.035(2) 0.043(2) 0.028(2) 0.004(2) 0.0137(19) -0.0050(19)
C6C 0.031(2) 0.0210(19) 0.031(2) -0.0006(17) 0.0085(19) 0.0050(16)
C7A 0.0194(19) 0.0277(19) 0.021(2) 0.0016(17) 0.0097(16) -0.0009(15)
C7B 0.030(2) 0.0231(19) 0.024(2) 0.0005(17) 0.0095(18) -0.0026(16)
C7C 0.0210(19) 0.0225(19) 0.022(2) -0.0018(16) 0.0033(16) -0.0034(15)
C8A 0.0164(18) 0.0260(19) 0.022(2) 0.0026(16) 0.0028(15) 0.0012(15)
C8B 0.027(2) 0.0213(18) 0.021(2) -0.0004(16) 0.0073(17) -0.0002(15)
C8C 0.028(2) 0.0223(19) 0.024(2) 0.0029(16) 0.0084(17) 0.0026(16)
C9A 0.030(2) 0.028(2) 0.031(2) 0.0024(18) 0.0080(18) 0.0006(17)
C9B 0.027(2) 0.033(2) 0.028(2) 0.0016(18) 0.0082(18) -0.0016(17)
C9C 0.035(2) 0.029(2) 0.028(2) -0.0037(18) 0.0138(19) 0.0032(17)
C10A 0.029(2) 0.028(2) 0.024(2) 0.0061(17) -0.0005(17) 0.0048(17)
C10B 0.029(2) 0.034(2) 0.027(2) 0.0041(19) 0.0045(18) 0.0012(17)
C10C 0.043(2) 0.026(2) 0.026(2) 0.0039(18) 0.0053(19) 0.0047(18)
C11A 0.027(2) 0.0229(19) 0.026(2) -0.0027(17) 0.0103(17) -0.0001(16)
C11B 0.025(2) 0.0221(19) 0.026(2) -0.0022(16) 0.0100(17) -0.0036(15)
C11C 0.031(2) 0.0228(19) 0.031(2) -0.0004(17) 0.0169(19) -0.0015(16)
C12A 0.023(2) 0.0224(19) 0.028(2) 0.0007(17) 0.0078(17) -0.0007(16)
C12B 0.024(2) 0.027(2) 0.028(2) 0.0019(17) 0.0098(17) -0.0014(16)
C12C 0.028(2) 0.0214(19) 0.028(2) -0.0059(17) 0.0107(18) -0.0042(16)
C13A 0.022(2) 0.026(2) 0.026(2) 0.0006(17) 0.0045(17) 0.0011(16)
C13B 0.026(2) 0.0235(19) 0.029(2) 0.0071(17) 0.0101(17) 0.0048(16)
C13C 0.0195(19) 0.0251(19) 0.027(2) 0.0007(17) 0.0069(17) 0.0015(15)
C14A 0.022(2) 0.0252(19) 0.027(2) -0.0005(17) 0.0081(17) 0.0051(16)
C14B 0.022(2) 0.0199(18) 0.033(2) 0.0042(17) 0.0084(18) -0.0024(15)
C14C 0.022(2) 0.0214(19) 0.031(2) 0.0029(17) 0.0113(18) -0.0005(15)
C15A 0.028(2) 0.025(2) 0.033(2) -0.0002(18) 0.0011(18) -0.0020(16)
C15B 0.026(2) 0.030(2) 0.033(2) 0.0108(18) 0.0139(18) 0.0034(16)
C15C 0.024(2) 0.0209(19) 0.034(2) 0.0012(17) 0.0140(18) -0.0019(15)
C16A 0.030(2) 0.040(2) 0.035(3) 0.002(2) -0.0041(19) 0.0030(19)
C16B 0.030(2) 0.026(2) 0.035(3) 0.0098(18) 0.0119(19) 0.0012(17)
C16C 0.0182(19) 0.023(2) 0.037(3) 0.0045(18) 0.0084(18) 0.0021(15)
C17A 0.035(2) 0.032(2) 0.042(3) 0.012(2) -0.006(2) 0.0030(19)
C17B 0.019(2) 0.040(2) 0.037(3) 0.014(2) 0.0070(18) 0.0067(17)
C17C 0.029(2) 0.034(2) 0.030(2) -0.0026(19) 0.0035(18) 0.0020(18)
C18A 0.032(2) 0.025(2) 0.039(3) 0.0017(19) 0.0024(19) -0.0044(17)
C18B 0.030(2) 0.034(2) 0.037(3) 0.0066(19) 0.017(2) 0.0020(18)
C18C 0.030(2) 0.028(2) 0.034(2) -0.0059(18) 0.0101(19) 0.0036(17)
C19A 0.042(3) 0.054(3) 0.073(4) 0.009(3) -0.025(3) -0.007(2)
C19B 0.041(3) 0.058(3) 0.040(3) 0.026(2) 0.015(2) 0.012(2)
C19C 0.032(2) 0.045(3) 0.044(3) 0.009(2) 0.005(2) 0.009(2)
C20A 0.049(3) 0.065(4) 0.158(7) 0.025(4) 0.012(4) -0.004(3)
C20B 0.049(3) 0.095(4) 0.055(4) 0.008(3) 0.013(3) -0.007(3)
C20C 0.056(3) 0.070(3) 0.058(4) 0.015(3) 0.014(3) -0.009(3)
C21A 0.070(4) 0.095(4) 0.108(5) 0.049(4) -0.054(4) -0.030(3)
C21B 0.044(3) 0.056(3) 0.054(3) 0.034(2) 0.026(2) 0.023(2)
C21C 0.034(2) 0.035(2) 0.055(3) 0.000(2) 0.008(2) 0.0146(19)
C22A 0.177(7) 0.158(7) 0.126(7) 0.075(6) -0.064(6) -0.082(6)
C22B 0.078(4) 0.099(4) 0.066(4) 0.022(3) 0.040(3) 0.039(3)
C22C 0.080(4) 0.036(3) 0.085(5) -0.006(3) 0.026(3) -0.003(3)

loop_
_atom_type_symbol
_atom_type_description
_atom_type_scat_dispersion_real
_atom_type_scat_dispersion_imag
_atom_type_scat_source
C C 0.0033 0.0016 'International Tables Vol C Tables 4.2.6.8 and 6.1.1.4'
H H 0.0000 0.0000 'International Tables Vol C Tables 4.2.6.8 and 6.1.1.4'
N N 0.0061 0.0033 'International Tables Vol C Tables 4.2.6.8 and 6.1.1.4'
O O 0.0106 0.0060 'International Tables Vol C Tables 4.2.6.8 and 6.1.1.4'
Zn Zn 0.2839 1.4301 'International Tables Vol C Tables 4.2.6.8 and 6.1.1.4'

loop_
_geom_angle_atom_site_label_1
_geom_angle_atom_site_label_2
_geom_angle_atom_site_label_3
_geom_angle
O1A Zn1 N2A 97.39(10)
O1A Zn1 N3B 118.06(11)
O1A C7A C6A 118.1(3)
O1A C7A C8A 122.9(3)
O1B Zn3 N2B 93.52(11)
O1B Zn3 N3C 127.35(11)
O1B C7B C6B 118.6(3)
O1B C7B C8B 123.0(3)
O1C Zn2 N2C 97.43(11)
O1C Zn2 N3A 120.13(11)
O1C C7C C6C 118.3(3)
O1C C7C C8C 123.6(3)
H1WA O1W H1WB 109(2)
O2A Zn2 O1C 121.75(10)
O2A Zn2 N2C 121.97(11)
O2A Zn2 N3A 96.07(11)
O2A C14A C13A 123.1(3)
O2A C14A C15A 118.2(3)
O2B Zn1 O1A 123.61(10)
O2B Zn1 N2A 121.44(12)
O2B Zn1 N3B 96.30(11)
O2B C14B C13B 123.7(3)
O2B C14B C15B 117.6(3)
O2C Zn3 O1B 122.99(11)
O2C Zn3 N2B 115.93(10)
O2C Zn3 N3C 96.20(11)
O2C C14C C13C 123.8(3)
O2C C14C C15C 117.6(3)
N1A C2A C1A 113.4(3)
N1A C2A H2AB 108.9
N1A C2A H2AA 108.9
N1A C3A H3AA 108.6
N1A C3A H3AB 108.6
N1A C3A C4A 114.5(3)
N1A C5A C6A 121.8(3)
N1A C5A C10A 120.4(3)
N1B C2B H2BB 111.7
N1B C2B H2BA 111.7
N1B C2BB H2BC 109.7
N1B C2BB H2BD 109.7
N1B C3B H3BA 108.8
N1B C3B H3BB 108.8
N1B C3B C4B 113.9(4)
N1B C5B C6B 122.5(4)
N1B C5B C10B 120.0(4)
N1C C2C C1C 113.0(3)
N1C C2C H2CB 109.0
N1C C2C H2CA 109.0
N1C C3C H3CA 108.8
N1C C3C H3CB 108.8
N1C C3C C4C 113.9(4)
N1C C5C C6C 121.7(3)
N1C C5C C10C 120.2(4)
N2A Zn1 N3B 98.60(10)
N2A N3A Zn2 125.2(2)
N2A C11A C8A 127.8(3)
N2A C11A H11 116.1
N2B N3B Zn1 126.1(2)
N2B C11B C8B 128.0(3)
N2B C11B H11A 116.0
N2C Zn2 N3A 98.78(11)
N2C N3C Zn3 124.8(2)
N2C C11C C8C 127.0(4)
N2C C11C H11B 116.5
N3A N2A Zn1 126.1(2)
N3A C12A H12 116.2
N3A C12A C13A 127.5(3)
N3B N2B Zn3 125.4(2)
N3B C12B H12A 115.8
N3B C12B C13B 128.4(3)
N3C Zn3 N2B 99.43(11)
N3C N2C Zn2 125.9(2)
N3C C12C H12B 116.5
N3C C12C C13C 127.0(3)
N4A C16A C15A 121.8(4)
N4A C16A C17A 120.5(4)
N4A C19A H19B 108.8
N4A C19A H19A 108.8
N4A C19A C20A 113.9(5)
N4A C21A H21A 109.2
N4A C21A H21B 109.2
N4B C16B C15B 121.8(3)
N4B C16B C17B 120.3(3)
N4B C19B H19C 108.9
N4B C19B H19D 108.9
N4B C19B C20B 113.5(4)
N4B C21B H21D 108.7
N4B C21B H21C 108.7
N4B C21B C22B 114.1(4)
N4C C16C C15C 121.2(3)
N4C C16C C17C 121.0(4)
N4C C19C H19E 108.5
N4C C19C H19F 108.5
N4C C19C C20C 115.1(3)
N4C C21C H21F 108.8
N4C C21C H21E 108.8
N4C C21C C22C 114.0(4)
C1A C2A H2AB 108.9
C1A C2A H2AA 108.9
H1AC C1A H1AB 109.5
H1AC C1A H1AA 109.5
H1AB C1A H1AA 109.5
C1B C2B N1B 100.5(8)
C1B C2B H2BB 111.7
C1B C2B H2BA 111.7
H1BB C1B H1BA 109.5
H1BB C1B H1BC 109.5
H1BA C1B H1BC 109.5
C1BB C2BB N1B 109.8(8)
C1BB C2BB H2BC 109.7
C1BB C2BB H2BD 109.7
C1C C2C H2CB 109.0
C1C C2C H2CA 109.0
H1CB C1C H1CC 109.5
H1CB C1C H1CA 109.5
H1CC C1C H1CA 109.5
C2A C1A H1AC 109.5
C2A C1A H1AB 109.5
C2A C1A H1AA 109.5
H2AB C2A H2AA 107.7
C2B C1B H1BB 109.5
C2B C1B H1BA 109.5
C2B C1B H1BC 109.5
H2BB C2B H2BA 109.4
C2BB N1B C2B 43.2(4)
H2BC C2BB H2BD 108.2
C2C C1C H1CB 109.5
C2C C1C H1CC 109.5
C2C C1C H1CA 109.5
H2CB C2C H2CA 107.8
C3A N1A C2A 117.5(3)
C3A C4A H4AB 109.5
C3A C4A H4AA 109.5
C3A C4A H4AC 109.5
H3AA C3A H3AB 107.6
C3B N1B C2B 110.9(5)
C3B N1B C2BB 115.8(5)
C3B C4B H4BB 109.5
C3B C4B H4BC 109.5
C3B C4B H4BA 109.5
H3BA C3B H3BB 107.7
C3C N1C C2C 117.3(3)
C3C C4C H4CC 109.5
C3C C4C H4CB 109.5
C3C C4C H4CA 109.5
H3CA C3C H3CB 107.7
C4A C3A H3AA 108.6
C4A C3A H3AB 108.6
H4AB C4A H4AA 109.5
H4AB C4A H4AC 109.5
H4AA C4A H4AC 109.5
C4B C3B H3BA 108.8
C4B C3B H3BB 108.8
H4BB C4B H4BC 109.5
H4BB C4B H4BA 109.5
H4BC C4B H4BA 109.5
C4C C3C H3CA 108.8
C4C C3C H3CB 108.8
H4CC C4C H4CB 109.5
H4CC C4C H4CA 109.5
H4CB C4C H4CA 109.5
C5A N1A C2A 120.5(3)
C5A N1A C3A 121.4(3)
C5A C6A H6A 118.5
C5A C6A C7A 123.0(3)
C5A C10A H10 120.3
C5B N1B C2B 118.5(5)
C5B N1B C2BB 119.9(5)
C5B N1B C3B 122.5(4)
C5B C6B H6B 118.4
C5B C10B H10A 120.2
C5C N1C C2C 121.2(3)
C5C N1C C3C 121.3(3)
C5C C6C H6C 118.5
C5C C10C H10B 120.3
C6A C5A C10A 117.8(3)
C6A C7A C8A 119.0(3)
C6B C5B C10B 117.5(4)
C6B C7B C8B 118.4(3)
C6C C5C C10C 118.0(3)
C6C C7C C8C 118.1(3)
C7A O1A Zn1 123.4(2)
C7A C6A H6A 118.5
C7B O1B Zn3 123.5(2)
C7B C6B C5B 123.2(4)
C7B C6B H6B 118.4
C7C O1C Zn2 123.3(2)
C7C C6C C5C 123.0(3)
C7C C6C H6C 118.5
C7C C8C C11C 126.7(3)
C8A C9A H9A 118.0
C8A C11A H11 116.1
C8B C9B H9B 117.9
C8B C11B H11A 116.0
C8C C9C H9C 118.0
C8C C11C H11B 116.5
C9A C8A C7A 116.8(3)
C9A C8A C11A 116.2(3)
C9A C10A C5A 119.3(3)
C9A C10A H10 120.3
C9B C8B C7B 117.3(3)
C9B C8B C11B 117.5(3)
C9B C10B C5B 119.6(4)
C9B C10B H10A 120.2
C9C C8C C7C 117.5(3)
C9C C8C C11C 115.9(3)
C9C C10C C5C 119.4(4)
C9C C10C H10B 120.3
C10A C9A C8A 123.9(3)
C10A C9A H9A 118.0
C10B C9B C8B 124.1(4)
C10B C9B H9B 117.9
C10C C9C C8C 123.9(4)
C10C C9C H9C 118.0
C11A N2A Zn1 118.3(2)
C11A N2A N3A 114.6(3)
C11A C8A C7A 127.0(3)
C11B N2B Zn3 116.4(2)
C11B N2B N3B 115.2(3)
C11B C8B C7B 125.2(3)
C11C N2C Zn2 117.9(2)
C11C N2C N3C 113.4(3)
C12A N3A Zn2 117.0(2)
C12A N3A N2A 115.4(3)
C12A C13A C14A 126.2(3)
C12A C13A C18A 117.1(3)
C12B N3B Zn1 117.4(2)
C12B N3B N2B 114.9(3)
C12B C13B C14B 126.0(3)
C12B C13B C18B 116.6(3)
C12C N3C Zn3 119.9(2)
C12C N3C N2C 114.5(3)
C13A C12A H12 116.2
C13A C18A H18 118.1
C13B C12B H12A 115.8
C13B C18B H18A 118.0
C13C C12C H12B 116.5
C13C C18C H18B 118.2
C14A O2A Zn2 122.6(2)
C14A C15A H15 118.3
C14B O2B Zn1 124.1(2)
C14B C15B H15A 118.6
C14B C15B C16B 122.8(3)
C14C O2C Zn3 124.7(2)
C14C C13C C12C 126.1(3)
C14C C15C H15B 118.6
C15A C14A C13A 118.7(3)
C15A C16A C17A 117.6(4)
C15B C14B C13B 118.7(3)
C15B C16B C17B 117.9(3)
C15C C14C C13C 118.6(3)
C15C C16C C17C 117.7(3)
C16A N4A C19A 122.1(4)
C16A N4A C21A 121.6(4)
C16A C15A C14A 123.4(3)
C16A C15A H15 118.3
C16A C17A H17 120.1
C16B N4B C19B 122.2(3)
C16B N4B C21B 121.1(3)
C16B C15B H15A 118.6
C16B C17B H17A 120.3
C16C N4C C19C 121.6(3)
C16C N4C C21C 121.2(3)
C16C C15C C14C 122.8(3)
C16C C15C H15B 118.6
C16C C17C H17B 120.1
C17A C18A C13A 123.7(3)
C17A C18A H18 118.1
C17B C18B C13B 123.9(4)
C17B C18B H18A 118.0
C17C C18C C13C 123.6(3)
C17C C18C H18B 118.2
C18A C13A C14A 116.7(3)
C18A C17A C16A 119.8(4)
C18A C17A H17 120.1
C18B C13B C14B 117.4(3)
C18B C17B C16B 119.3(3)
C18B C17B H17A 120.3
C18C C13C C12C 116.4(3)
C18C C13C C14C 117.5(3)
C18C C17C C16C 119.7(4)
C18C C17C H17B 120.1
C19A C20A H20A 109.5
C19A C20A H20B 109.5
C19A C20A H20C 109.5
H19B C19A H19A 107.7
C19B C20B H20D 109.5
C19B C20B H20F 109.5
C19B C20B H20E 109.5
H19C C19B H19D 107.7
C19C N4C C21C 116.8(3)
C19C C20C H20H 109.5
C19C C20C H20G 109.5
C19C C20C H20I 109.5
H19E C19C H19F 107.5
C20A C19A H19B 108.8
C20A C19A H19A 108.8
H20A C20A H20B 109.5
H20A C20A H20C 109.5
H20B C20A H20C 109.5
C20B C19B H19C 108.9
C20B C19B H19D 108.9
H20D C20B H20F 109.5
H20D C20B H20E 109.5
H20F C20B H20E 109.5
C20C C19C H19E 108.5
C20C C19C H19F 108.5
H20H C20C H20G 109.5
H20H C20C H20I 109.5
H20G C20C H20I 109.5
C21A N4A C19A 116.0(4)
C21A C22A H22A 109.5
C21A C22A H22B 109.5
C21A C22A H22C 109.5
H21A C21A H21B 107.9
C21B N4B C19B 116.5(3)
C21B C22B H22D 109.5
C21B C22B H22F 109.5
C21B C22B H22E 109.5
H21D C21B H21C 107.6
C21C C22C H22I 109.5
C21C C22C H22G 109.5
C21C C22C H22H 109.5
H21F C21C H21E 107.7
C22A C21A N4A 112.0(7)
C22A C21A H21A 109.2
C22A C21A H21B 109.2
H22A C22A H22B 109.5
H22A C22A H22C 109.5
H22B C22A H22C 109.5
C22B C21B H21D 108.7
C22B C21B H21C 108.7
H22D C22B H22F 109.5
H22D C22B H22E 109.5
H22F C22B H22E 109.5
C22C C21C H21F 108.8
C22C C21C H21E 108.8
H22I C22C H22G 109.5
H22I C22C H22H 109.5
H22G C22C H22H 109.5

loop_
_geom_bond_atom_site_label_1
_geom_bond_atom_site_label_2
_geom_bond_distance
Zn1 O1A 1.907(2)
Zn1 O2B 1.891(2)
Zn1 N2A 2.024(3)
Zn1 N3B 2.050(3)
Zn2 O1C 1.900(2)
Zn2 O2A 1.897(2)
Zn2 N2C 2.031(3)
Zn2 N3A 2.037(3)
Zn3 O1B 1.903(3)
Zn3 O2C 1.902(2)
Zn3 N2B 2.070(3)
Zn3 N3C 2.023(3)
O1A C7A 1.338(4)
O1B C7B 1.314(4)
O1C C7C 1.331(4)
O1W H1WA 0.868(10)
O1W H1WB 0.864(10)
O2A C14A 1.322(4)
O2B C14B 1.322(4)
O2C C14C 1.315(4)
N1A C2A 1.462(5)
N1A C3A 1.456(4)
N1A C5A 1.371(4)
N1B C2B 1.550(10)
N1B C2BB 1.521(10)
N1B C3B 1.464(5)
N1B C5B 1.369(5)
N1C C2C 1.461(5)
N1C C3C 1.455(5)
N1C C5C 1.370(4)
N2A N3A 1.405(4)
N2A C11A 1.303(4)
N2B N3B 1.406(4)
N2B C11B 1.298(4)
N2C N3C 1.416(4)
N2C C11C 1.300(5)
N3A C12A 1.301(4)
N3B C12B 1.310(4)
N3C C12C 1.301(4)
N4A C16A 1.372(5)
N4A C19A 1.459(5)
N4A C21A 1.445(6)
N4B C16B 1.369(5)
N4B C19B 1.464(4)
N4B C21B 1.462(5)
N4C C16C 1.373(4)
N4C C19C 1.459(5)
N4C C21C 1.459(5)
C1A H1AC 0.9800
C1A H1AB 0.9800
C1A H1AA 0.9800
C1A C2A 1.515(5)
C1B H1BB 0.9800
C1B H1BA 0.9800
C1B H1BC 0.9800
C1B C2B 1.545(18)
C1BB H1BF 0.9800
C1BB H1BD 0.9800
C1BB H1BE 0.9800
C1BB C2BB 1.510(15)
C1C H1CB 0.9800
C1C H1CC 0.9800
C1C H1CA 0.9800
C1C C2C 1.500(6)
C2A H2AB 0.9900
C2A H2AA 0.9900
C2B H2BB 0.9900
C2B H2BA 0.9900
C2BB H2BC 0.9900
C2BB H2BD 0.9900
C2C H2CB 0.9900
C2C H2CA 0.9900
C3A H3AA 0.9900
C3A H3AB 0.9900
C3A C4A 1.519(5)
C3B H3BA 0.9900
C3B H3BB 0.9900
C3B C4B 1.500(6)
C3C H3CA 0.9900
C3C H3CB 0.9900
C3C C4C 1.512(6)
C4A H4AB 0.9800
C4A H4AA 0.9800
C4A H4AC 0.9800
C4B H4BB 0.9800
C4B H4BC 0.9800
C4B H4BA 0.9800
C4C H4CC 0.9800
C4C H4CB 0.9800
C4C H4CA 0.9800
C5A C6A 1.391(5)
C5A C10A 1.416(5)
C5B C6B 1.405(5)
C5B C10B 1.417(5)
C5C C6C 1.403(5)
C5C C10C 1.409(5)
C6A H6A 0.9500
C6A C7A 1.394(5)
C6B H6B 0.9500
C6B C7B 1.396(5)
C6C H6C 0.9500
C6C C7C 1.395(4)
C7A C8A 1.425(4)
C7B C8B 1.425(5)
C7C C8C 1.431(5)
C8A C9A 1.403(5)
C8A C11A 1.422(5)
C8B C9B 1.409(5)
C8B C11B 1.420(5)
C8C C9C 1.405(5)
C8C C11C 1.433(5)
C9A H9A 0.9500
C9A C10A 1.368(5)
C9B H9B 0.9500
C9B C10B 1.354(5)
C9C H9C 0.9500
C9C C10C 1.359(5)
C10A H10 0.9500
C10B H10A 0.9500
C10C H10B 0.9500
C11A H11 0.9500
C11B H11A 0.9500
C11C H11B 0.9500
C12A H12 0.9500
C12A C13A 1.415(5)
C12B H12A 0.9500
C12B C13B 1.412(5)
C12C H12B 0.9500
C12C C13C 1.428(4)
C13A C14A 1.435(5)
C13A C18A 1.416(5)
C13B C14B 1.420(5)
C13B C18B 1.414(5)
C13C C14C 1.419(5)
C13C C18C 1.411(5)
C14A C15A 1.395(5)
C14B C15B 1.400(5)
C14C C15C 1.403(5)
C15A H15 0.9500
C15A C16A 1.389(5)
C15B H15A 0.9500
C15B C16B 1.402(5)
C15C H15B 0.9500
C15C C16C 1.401(5)
C16A C17A 1.424(5)
C16B C17B 1.422(5)
C16C C17C 1.418(5)
C17A H17 0.9500
C17A C18A 1.358(5)
C17B H17A 0.9500
C17B C18B 1.356(5)
C17C H17B 0.9500
C17C C18C 1.359(5)
C18A H18 0.9500
C18B H18A 0.9500
C18C H18B 0.9500
C19A H19B 0.9900
C19A H19A 0.9900
C19A C20A 1.501(7)
C19B H19C 0.9900
C19B H19D 0.9900
C19B C20B 1.509(6)
C19C H19E 0.9900
C19C H19F 0.9900
C19C C20C 1.499(6)
C20A H20A 0.9800
C20A H20B 0.9800
C20A H20C 0.9800
C20B H20D 0.9800
C20B H20F 0.9800
C20B H20E 0.9800
C20C H20H 0.9800
C20C H20G 0.9800
C20C H20I 0.9800
C21A H21A 0.9900
C21A H21B 0.9900
C21A C22A 1.426(10)
C21B H21D 0.9900
C21B H21C 0.9900
C21B C22B 1.521(6)
C21C H21F 0.9900
C21C H21E 0.9900
C21C C22C 1.509(5)
C22A H22A 0.9800
C22A H22B 0.9800
C22A H22C 0.9800
C22B H22D 0.9800
C22B H22F 0.9800
C22B H22E 0.9800
C22C H22I 0.9800
C22C H22G 0.9800
C22C H22H 0.9800

loop_
_geom_torsion_atom_site_label_1
_geom_torsion_atom_site_label_2
_geom_torsion_atom_site_label_3
_geom_torsion_atom_site_label_4
_geom_torsion
Zn1 O1A C7A C6A 163.6(2)
Zn1 O1A C7A C8A -15.3(4)
Zn1 O2B C14B C13B -17.2(5)
Zn1 O2B C14B C15B 160.8(2)
Zn1 N2A N3A Zn2 138.08(19)
Zn1 N2A N3A C12A -23.7(4)
Zn1 N2A C11A C8A 6.2(5)
Zn1 N3B C12B C13B 10.1(5)
Zn2 O1C C7C C6C 168.6(2)
Zn2 O1C C7C C8C -10.3(4)
Zn2 O2A C14A C13A -18.6(5)
Zn2 O2A C14A C15A 161.5(3)
Zn2 N2C N3C Zn3 135.95(19)
Zn2 N2C N3C C12C -33.7(4)
Zn2 N2C C11C C8C 14.2(5)
Zn2 N3A C12A C13A 14.5(5)
Zn3 O1B C7B C6B 157.2(3)
Zn3 O1B C7B C8B -21.7(5)
Zn3 O2C C14C C13C -14.3(5)
Zn3 O2C C14C C15C 164.5(2)
Zn3 N2B N3B Zn1 133.32(19)
Zn3 N2B N3B C12B -31.5(4)
Zn3 N2B C11B C8B 17.7(5)
Zn3 N3C C12C C13C 5.1(5)
O1A Zn1 O2B C14B 152.1(3)
O1A Zn1 N2A N3A 176.6(3)
O1A Zn1 N2A C11A -15.3(3)
O1A Zn1 N3B N2B 43.8(3)
O1A Zn1 N3B C12B -151.7(2)
O1A C7A C8A C9A -179.1(3)
O1A C7A C8A C11A 0.1(6)
O1B Zn3 O2C C14C 160.0(2)
O1B Zn3 N2B N3B 170.6(2)
O1B Zn3 N2B C11B -30.1(3)
O1B Zn3 N3C N2C 38.0(3)
O1B Zn3 N3C C12C -152.9(2)
O1B C7B C8B C9B 177.8(3)
O1B C7B C8B C11B -3.2(6)
O1C Zn2 O2A C14A 159.8(2)
O1C Zn2 N2C N3C 179.3(2)
O1C Zn2 N2C C11C -20.9(3)
O1C Zn2 N3A N2A 40.2(3)
O1C Zn2 N3A C12A -158.2(2)
O1C C7C C8C C9C 177.3(3)
O1C C7C C8C C11C -4.0(5)
O2A Zn2 O1C C7C 154.6(2)
O2A Zn2 N2C N3C 44.3(3)
O2A Zn2 N2C C11C -155.9(2)
O2A Zn2 N3A N2A 172.6(2)
O2A Zn2 N3A C12A -25.9(3)
O2A C14A C15A C16A -178.3(4)
O2B Zn1 O1A C7A 155.9(2)
O2B Zn1 N2A N3A 39.4(3)
O2B Zn1 N2A C11A -152.5(2)
O2B Zn1 N3B N2B 177.4(2)
O2B Zn1 N3B C12B -18.1(3)
O2B C14B C15B C16B -179.4(3)
O2C Zn3 O1B C7B 157.4(2)
O2C Zn3 N2B N3B 41.1(3)
O2C Zn3 N2B C11B -159.6(2)
O2C Zn3 N3C N2C 178.5(2)
O2C Zn3 N3C C12C -12.4(3)
O2C C14C C15C C16C -179.7(3)
N1A C5A C6A C7A -179.3(3)
N1A C5A C10A C9A 179.5(4)
N1B C5B C6B C7B 177.8(4)
N1B C5B C10B C9B -178.3(4)
N1C C5C C6C C7C -178.3(3)
N1C C5C C10C C9C 179.0(3)
N2A Zn1 O1A C7A 20.1(3)
N2A Zn1 O2B C14B -82.0(3)
N2A Zn1 N3B N2B -59.4(3)
N2A Zn1 N3B C12B 105.1(2)
N2A N3A C12A C13A 177.9(3)
N2B Zn3 O1B C7B 33.1(3)
N2B Zn3 O2C C14C -86.6(3)
N2B Zn3 N3C N2C -63.9(3)
N2B Zn3 N3C C12C 105.3(3)
N2B N3B C12B C13B 176.3(3)
N2C Zn2 O1C C7C 19.5(3)
N2C Zn2 O2A C14A -75.8(3)
N2C Zn2 N3A N2A -63.7(3)
N2C Zn2 N3A C12A 97.9(3)
N2C N3C C12C C13C 175.3(3)
N3A Zn2 O1C C7C -85.2(3)
N3A Zn2 O2A C14A 28.5(3)
N3A Zn2 N2C N3C -58.5(3)
N3A Zn2 N2C C11C 101.2(3)
N3A N2A C11A C8A 175.7(3)
N3A C12A C13A C14A 3.7(6)
N3A C12A C13A C18A -176.4(3)
N3B Zn1 O1A C7A -83.8(3)
N3B Zn1 O2B C14B 22.2(3)
N3B Zn1 N2A N3A -63.5(3)
N3B Zn1 N2A C11A 104.7(3)
N3B N2B C11B C8B 179.1(3)
N3B C12B C13B C14B 1.0(6)
N3B C12B C13B C18B -175.5(3)
N3C Zn3 O1B C7B -71.5(3)
N3C Zn3 O2C C14C 17.1(3)
N3C Zn3 N2B N3B -60.6(3)
N3C Zn3 N2B C11B 98.7(3)
N3C N2C C11C C8C 176.4(3)
N3C C12C C13C C14C 2.7(6)
N3C C12C C13C C18C -176.2(3)
N4A C16A C17A C18A -179.8(4)
N4B C16B C17B C18B 179.0(4)
N4C C16C C17C C18C 179.9(3)
C2A N1A C3A C4A -95.7(4)
C2A N1A C5A C6A -1.5(5)
C2A N1A C5A C10A 178.9(3)
C2B N1B C2BB C1BB 6.8(7)
C2B N1B C3B C4B -68.6(6)
C2B N1B C5B C6B -33.2(8)
C2B N1B C5B C10B 146.3(6)
C2BB N1B C2B C1B 3.4(8)
C2BB N1B C3B C4B -115.6(6)
C2BB N1B C5B C6B 16.7(8)
C2BB N1B C5B C10B -163.8(5)
C2C N1C C3C C4C -84.4(4)
C2C N1C C5C C6C -9.2(5)
C2C N1C C5C C10C 170.4(3)
C3A N1A C2A C1A 91.5(4)
C3A N1A C5A C6A -172.2(3)
C3A N1A C5A C10A 8.1(5)
C3B N1B C2B C1B -102.5(7)
C3B N1B C2BB C1BB 100.4(7)
C3B N1B C5B C6B -179.0(4)
C3B N1B C5B C10B 0.5(7)
C3C N1C C2C C1C 99.2(5)
C3C N1C C5C C6C 174.5(4)
C3C N1C C5C C10C -5.9(5)
C5A N1A C2A C1A -79.6(5)
C5A N1A C3A C4A 75.3(5)
C5A C6A C7A O1A 179.7(3)
C5A C6A C7A C8A -1.4(5)
C5B N1B C2B C1B 107.9(7)
C5B N1B C2BB C1BB -94.3(8)
C5B N1B C3B C4B 79.5(6)
C5B C6B C7B O1B -177.3(3)
C5B C6B C7B C8B 1.7(6)
C5C N1C C2C C1C -77.2(5)
C5C N1C C3C C4C 92.0(5)
C5C C6C C7C O1C -179.5(3)
C5C C6C C7C C8C -0.5(5)
C6A C5A C10A C9A -0.1(5)
C6A C7A C8A C9A 2.0(5)
C6A C7A C8A C11A -178.8(3)
C6B C5B C10B C9B 1.2(6)
C6B C7B C8B C9B -1.1(5)
C6B C7B C8B C11B 177.8(3)
C6C C5C C10C C9C -1.3(5)
C6C C7C C8C C9C -1.6(5)
C6C C7C C8C C11C 177.1(3)
C7A C8A C9A C10A -1.8(6)
C7A C8A C11A N2A 4.4(6)
C7B C8B C9B C10B 0.8(5)
C7B C8B C11B N2B 3.7(6)
C7C C8C C9C C10C 2.4(5)
C7C C8C C11C N2C 0.8(6)
C8A C9A C10A C5A 0.9(6)
C8B C9B C10B C5B -0.8(6)
C8C C9C C10C C5C -0.9(6)
C9A C8A C11A N2A -176.3(3)
C9B C8B C11B N2B -177.4(3)
C9C C8C C11C N2C 179.6(3)
C10A C5A C6A C7A 0.4(5)
C10B C5B C6B C7B -1.7(6)
C10C C5C C6C C7C 2.1(5)
C11A N2A N3A Zn2 -30.5(4)
C11A N2A N3A C12A 167.7(3)
C11A C8A C9A C10A 178.9(3)
C11B N2B N3B Zn1 -26.2(4)
C11B N2B N3B C12B 169.0(3)
C11B C8B C9B C10B -178.3(3)
C11C N2C N3C Zn3 -24.6(4)
C11C N2C N3C C12C 165.8(3)
C11C C8C C9C C10C -176.4(3)
C12A C13A C14A O2A -2.6(6)
C12A C13A C14A C15A 177.2(4)
C12A C13A C18A C17A -177.7(4)
C12B C13B C14B O2B 1.8(6)
C12B C13B C14B C15B -176.2(3)
C12B C13B C18B C17B 177.1(4)
C12C C13C C14C O2C 1.8(6)
C12C C13C C14C C15C -176.9(3)
C12C C13C C18C C17C 177.2(3)
C13A C14A C15A C16A 1.9(6)
C13B C14B C15B C16B -1.3(5)
C13C C14C C15C C16C -0.9(5)
C14A C13A C18A C17A 2.2(6)
C14A C15A C16A N4A 179.2(4)
C14A C15A C16A C17A -0.4(6)
C14B C13B C18B C17B 0.3(6)
C14B C15B C16B N4B -178.3(3)
C14B C15B C16B C17B 1.6(5)
C14C C13C C18C C17C -1.8(6)
C14C C15C C16C N4C -179.7(3)
C14C C15C C16C C17C -0.5(5)
C15A C16A C17A C18A -0.2(6)
C15B C16B C17B C18B -0.9(6)
C15C C16C C17C C18C 0.7(5)
C16A N4A C19A C20A -90.1(6)
C16A N4A C21A C22A -87.5(7)
C16A C17A C18A C13A -0.8(7)
C16B N4B C19B C20B 83.2(5)
C16B N4B C21B C22B -79.7(5)
C16B C17B C18B C13B 0.0(6)
C16C N4C C19C C20C 76.7(5)
C16C N4C C21C C22C -83.6(5)
C16C C17C C18C C13C 0.4(6)
C18A C13A C14A O2A 177.5(3)
C18A C13A C14A C15A -2.7(5)
C18B C13B C14B O2B 178.3(3)
C18B C13B C14B C15B 0.3(5)
C18C C13C C14C O2C -179.3(3)
C18C C13C C14C C15C 1.9(5)
C19A N4A C16A C15A 2.3(7)
C19A N4A C16A C17A -178.2(5)
C19A N4A C21A C22A 98.5(6)
C19B N4B C16B C15B -177.7(3)
C19B N4B C16B C17B 2.5(6)
C19B N4B C21B C22B 95.6(4)
C19C N4C C16C C15C -174.6(3)
C19C N4C C16C C17C 6.3(5)
C19C N4C C21C C22C 89.9(4)
C21A N4A C16A C15A -171.5(5)
C21A N4A C16A C17A 8.1(8)
C21A N4A C19A C20A 84.0(6)
C21B N4B C16B C15B -2.7(6)
C21B N4B C16B C17B 177.5(3)
C21B N4B C19B C20B -92.0(4)
C21C N4C C16C C15C -1.5(5)
C21C N4C C16C C17C 179.4(3)
C21C N4C C19C C20C -96.7(4)
